data_1575649
loop_
_publ_author_name
'Yang, Gang'
'Ye, Wei'
'Shen, Yueqi'
'Shao, Dong-Sheng'
'Liu, Jian-Lan'
'Tian, Zheng-Fang'
'Ning, Weihua'
'Ren, Xiao-Ming'

_publ_section_title
;
 Thermally responsive multistate fluorescence coupled with uniaxial
 negative thermal expansion in 1D lead halide hybrids.
;
_journal_issue 40
_journal_name_full 'Chemical science'
_journal_page_first 18766
_journal_page_last 18774
_journal_paper_doi 10.1039/d5sc05322f
_journal_volume 16
_journal_year 2025
_chemical_formula_moiety 'Cl3 Pb, C7 H15 Cl N'
_chemical_formula_sum 'C7 H15 Cl4 N Pb'
_chemical_formula_weight 462.19
_chemical_name_systematic Cl-150K
_space_group_crystal_system orthorhombic
_space_group_IT_number 62
_space_group_name_Hall '-P 2ac 2n'
_space_group_name_H-M_alt 'P n m a'
_atom_sites_solution_hydrogens geom
_atom_sites_solution_primary direct
_atom_sites_solution_secondary difmap
_audit_creation_date 2025-07-24
_audit_creation_method
;
Olex2 1.5
(compiled 2024.02.16 svn.r378c4104 for OlexSys, GUI svn.r6928)
;
_audit_update_record
;
2025-07-24 deposited with the CCDC.	2025-09-08 downloaded from the CCDC.
;
_cell_angle_alpha 90.00
_cell_angle_beta 90.00
_cell_angle_gamma 90.00
_cell_formula_units_Z 4
_cell_length_a 8.0114(4)
_cell_length_b 9.1767(4)
_cell_length_c 17.0882(7)
_cell_measurement_reflns_used 4730
_cell_measurement_temperature 150(2)
_cell_measurement_theta_max 29.3760
_cell_measurement_theta_min 2.3650
_cell_volume 1256.29(10)
_computing_molecular_graphics 'Olex2 1.5 (Dolomanov et al., 2009)'
_computing_publication_material 'Olex2 1.5 (Dolomanov et al., 2009)'
_computing_structure_refinement 'XL  (Sheldrick, 2008)'
_computing_structure_solution 'SHELXT 2018/2 (Sheldrick, 2018)'
_diffrn_ambient_temperature 150.15
_diffrn_measured_fraction_theta_full 1.000
_diffrn_measured_fraction_theta_max 1.000
_diffrn_measurement_device_type Rigaku
_diffrn_radiation_monochromator graphite
_diffrn_radiation_type MoK\a
_diffrn_radiation_wavelength 0.71073
_diffrn_reflns_av_R_equivalents 0.0721
_diffrn_reflns_av_unetI/netI 0.0544
_diffrn_reflns_limit_h_max 6
_diffrn_reflns_limit_h_min -9
_diffrn_reflns_limit_k_max 9
_diffrn_reflns_limit_k_min -10
_diffrn_reflns_limit_l_max 18
_diffrn_reflns_limit_l_min -20
_diffrn_reflns_number 5490
_diffrn_reflns_theta_full 24.99
_diffrn_reflns_theta_max 24.99
_diffrn_reflns_theta_min 2.38
_diffrn_source 'fine-focus sealed tube'
_exptl_absorpt_coefficient_mu 14.239
_exptl_crystal_density_diffrn 2.444
_exptl_crystal_density_method 'not measured'
_exptl_crystal_description block
_exptl_crystal_F_000 856
_refine_diff_density_max 1.649
_refine_diff_density_min -2.076
_refine_diff_density_rms 0.333
_refine_ls_extinction_coef 0.0012(4)
_refine_ls_extinction_expression Fc^*^=kFc[1+0.001xFc^2^\l^3^/sin(2\q)]^-1/4^
_refine_ls_extinction_method SHELXL
_refine_ls_goodness_of_fit_ref 0.731
_refine_ls_hydrogen_treatment mixed
_refine_ls_matrix_type full
_refine_ls_number_parameters 72
_refine_ls_number_reflns 1179
_refine_ls_number_restraints 66
_refine_ls_restrained_S_all 0.804
_refine_ls_R_factor_all 0.0408
_refine_ls_R_factor_gt 0.0371
_refine_ls_shift/su_max 0.000
_refine_ls_shift/su_mean 0.000
_refine_ls_structure_factor_coef Fsqd
_refine_ls_weighting_details 'calc w=1/[\s^2^(Fo^2^)+(0.1333P)^2^+8.6796P] where P=(Fo^2^+2Fc^2^)/3'
_refine_ls_weighting_scheme calc
_refine_ls_wR_factor_gt 0.1155
_refine_ls_wR_factor_ref 0.1219
_reflns_number_gt 1055
_reflns_number_total 1179
_reflns_threshold_expression >2sigma(I)
_cod_data_source_file d5sc05322f2.cif
_cod_data_source_block 1_CCDC2
_cod_depositor_comments 'Adding full bibliography for 1575647--1575650.cif.'
_cod_database_code 1575649
_olex2_refinement_description
;
1. Fixed Uiso
 At 1.2 times of:
  All C(H,H) groups
 At 1.5 times of:
  All C(H,H,H) groups
2. Restrained distances
 N1-C3 = N1-C4 = N1-C2
 1.4 with sigma of 0.02
 C5-C4 = C2-C1
 1.5 with sigma of 0.02
 Cl3-C1
 1.9 with sigma of 0.02
3. Rigid bond restraints
 C5, C4, C3, N1, C2, C1, Cl3
 with sigma for 1-2 distances of 0.01 and sigma for 1-3 distances of 0.01
4. Uiso/Uaniso restraints and constraints
C5 \\sim C4 \\sim C3 \\sim N1 \\sim C2 \\sim C1 \\sim Cl3: within 2A with sigma
of 0.01 and sigma for terminal atoms of 0.02 within 2A
Uanis(Cl2) \\sim Ueq: with sigma of 0.001 and sigma for terminal atoms of 0.002
Uanis(Pb1) \\sim Ueq: with sigma of 0.000001 and sigma for terminal atoms of
0.002
5. Others
 Fixed Sof: H1A(0.5) H1B(0.5) H2A(0.5) H2B(0.5) H3A(0.5) H3B(0.5) H3C(0.5)
6.a Secondary CH2 refined with riding coordinates:
 C1(H1A,H1B), C2(H2A,H2B), C4(H4A,H4B), C5(H5A,H5B)
6.b Idealised Me refined as rotating group:
 C3(H3A,H3B,H3C)
;
_olex2_submission_special_instructions 'No special instructions were received'

loop_
_space_group_symop_id
_space_group_symop_operation_xyz
1 'x, y, z'
2 '-x+1/2, -y, z+1/2'
3 '-x, y+1/2, -z'
4 'x+1/2, -y+1/2, -z+1/2'
5 '-x, -y, -z'
6 'x-1/2, y, -z-1/2'
7 'x, -y-1/2, z'
8 '-x-1/2, y-1/2, z-1/2'

loop_
_atom_site_label
_atom_site_type_symbol
_atom_site_fract_x
_atom_site_fract_y
_atom_site_fract_z
_atom_site_U_iso_or_equiv
_atom_site_adp_type
_atom_site_occupancy
_atom_site_symmetry_multiplicity
_atom_site_calc_flag
_atom_site_refinement_flags
_atom_site_disorder_assembly
_atom_site_disorder_group
Pb1 Pb 0.17132(5) 0.7500 0.24464(2) 0.0084(3) Uani 1 2 d SU . .
Cl1 Cl 0.0135(3) 0.7500 0.37986(15) 0.0157(6) Uani 1 2 d S . .
Cl2 Cl 0.4085(2) 0.54259(19) 0.30180(11) 0.0164(5) Uani 1 1 d U . .
Cl3 Cl 0.6367(5) 0.7500 0.4584(2) 0.0452(10) Uani 1 2 d SDU . .
N1 N 0.2347(12) 0.7500 0.6012(6) 0.024(2) Uani 1 2 d SDU . .
C1 C 0.4124(18) 0.7500 0.4820(10) 0.061(4) Uani 1 2 d SDU . .
H1A H 0.3572 0.8377 0.4604 0.073 Uiso 0.50 1 calc PR . .
H1B H 0.3572 0.6623 0.4604 0.073 Uiso 0.50 1 calc PR . .
C2 C 0.4046(17) 0.7500 0.5682(9) 0.046(3) Uani 1 2 d SDU . .
H2A H 0.4645 0.6630 0.5879 0.056 Uiso 0.50 1 calc PR . .
H2B H 0.4645 0.8370 0.5879 0.056 Uiso 0.50 1 calc PR . .
C3 C 0.2730(18) 0.7500 0.6841(8) 0.030(3) Uani 1 2 d SDU . .
H3A H 0.3491 0.8306 0.6959 0.045 Uiso 0.50 1 calc PR A -1
H3B H 0.3260 0.6575 0.6983 0.045 Uiso 0.50 1 calc PR A -1
H3C H 0.1697 0.7619 0.7141 0.045 Uiso 0.50 1 calc PR A -1
C4 C 0.1287(12) 0.6234(9) 0.5797(6) 0.0275(18) Uani 1 1 d DU . .
H4A H 0.1659 0.5338 0.6068 0.033 Uiso 1 1 calc R . .
H4B H 0.1300 0.6063 0.5225 0.033 Uiso 1 1 calc R . .
C5 C -0.0442(12) 0.6702(11) 0.6075(6) 0.033(2) Uani 1 1 d DU . .
H5A H -0.1314 0.6325 0.5717 0.039 Uiso 1 1 calc R . .
H5B H -0.0662 0.6325 0.6608 0.039 Uiso 1 1 calc R . .

loop_
_atom_site_aniso_label
_atom_site_aniso_U_11
_atom_site_aniso_U_22
_atom_site_aniso_U_33
_atom_site_aniso_U_23
_atom_site_aniso_U_13
_atom_site_aniso_U_12
Pb1 0.0110(4) 0.0002(4) 0.0141(4) 0.000 0.00061(13) 0.000
Cl1 0.0195(15) 0.0145(14) 0.0131(14) 0.000 0.0027(11) 0.000
Cl2 0.0182(8) 0.0082(8) 0.0228(8) 0.0026(7) 0.0009(6) 0.0011(5)
Cl3 0.0220(18) 0.085(3) 0.028(2) 0.000 0.0074(15) 0.000
N1 0.029(5) 0.003(4) 0.041(5) 0.000 0.004(4) 0.000
C1 0.042(7) 0.078(9) 0.062(7) 0.000 0.008(7) 0.000
C2 0.037(6) 0.043(7) 0.059(7) 0.000 0.011(6) 0.000
C3 0.031(7) 0.009(6) 0.049(7) 0.000 -0.013(6) 0.000
C4 0.040(4) 0.008(4) 0.035(5) -0.004(4) -0.001(4) -0.005(3)
C5 0.032(4) 0.028(5) 0.039(5) 0.001(4) 0.000(4) -0.009(4)

loop_
_atom_type_symbol
_atom_type_description
_atom_type_scat_dispersion_real
_atom_type_scat_dispersion_imag
_atom_type_scat_source
C C 0.0033 0.0016 'International Tables Vol C Tables 4.2.6.8 and 6.1.1.4'
H H 0.0000 0.0000 'International Tables Vol C Tables 4.2.6.8 and 6.1.1.4'
Cl Cl 0.1484 0.1585 'International Tables Vol C Tables 4.2.6.8 and 6.1.1.4'
N N 0.0061 0.0033 'International Tables Vol C Tables 4.2.6.8 and 6.1.1.4'
Pb Pb -3.3944 10.1111 'International Tables Vol C Tables 4.2.6.8 and 6.1.1.4'

loop_
_geom_angle_atom_site_label_1
_geom_angle_atom_site_label_2
_geom_angle_atom_site_label_3
_geom_angle
_geom_angle_site_symmetry_1
_geom_angle_site_symmetry_3
_geom_angle_publ_flag
Cl1 Pb1 Cl2 91.10(6) . 7_575 ?
Cl1 Pb1 Cl2 83.88(6) . 6_556 ?
Cl1 Pb1 Cl2 91.10(6) . . ?
Cl1 Pb1 Cl2 83.88(6) . 4_465 ?
Cl2 Pb1 Cl2 80.46(7) 6_556 4_465 ?
Cl2 Pb1 Cl2 97.86(6) . 6_556 ?
Cl2 Pb1 Cl2 97.86(6) 7_575 4_465 ?
Cl2 Pb1 Cl2 83.39(7) 7_575 . ?
Cl2 Pb1 Cl2 174.84(4) 7_575 6_556 ?
Cl2 Pb1 Cl2 174.84(4) . 4_465 ?
Pb1 Cl2 Pb1 87.30(5) . 6_656 ?
C2 N1 C4 115.7(7) . 7_575 ?
C2 N1 C4 115.7(7) . . ?
C3 N1 C2 100.2(11) . . ?
C3 N1 C4 111.3(7) . 7_575 ?
C3 N1 C4 111.3(7) . . ?
C4 N1 C4 102.9(10) . 7_575 ?
Cl3 C1 H1A 110.7 . . ?
Cl3 C1 H1B 110.7 . . ?
H1A C1 H1B 108.8 . . ?
C2 C1 Cl3 105.1(10) . . ?
C2 C1 H1A 110.7 . . ?
C2 C1 H1B 110.7 . . ?
N1 C2 C1 114.9(13) . . ?
N1 C2 H2A 108.5 . . ?
N1 C2 H2B 108.5 . . ?
C1 C2 H2A 108.5 . . ?
C1 C2 H2B 108.5 . . ?
H2A C2 H2B 107.5 . . ?
N1 C3 H3A 109.5 . . ?
N1 C3 H3B 109.5 . . ?
N1 C3 H3C 109.5 . . ?
N1 C4 H4A 111.2 . . ?
N1 C4 H4B 111.2 . . ?
N1 C4 C5 102.8(7) . . ?
H4A C4 H4B 109.1 . . ?
C5 C4 H4A 111.2 . . ?
C5 C4 H4B 111.2 . . ?
C4 C5 H5A 110.5 . . ?
C4 C5 H5B 110.5 . . ?
C5 C5 C4 106.4(5) 7_575 . ?
C5 C5 H5A 110.5 7_575 . ?
C5 C5 H5B 110.5 7_575 . ?
H5A C5 H5B 108.6 . . ?

loop_
_geom_bond_atom_site_label_1
_geom_bond_atom_site_label_2
_geom_bond_distance
_geom_bond_site_symmetry_2
_geom_bond_publ_flag
Pb1 Cl1 2.634(3) . ?
Pb1 Cl2 2.9472(18) 4_465 ?
Pb1 Cl2 2.9472(18) 6_556 ?
Pb1 Cl2 2.8614(18) 7_575 ?
Pb1 Cl2 2.8614(18) . ?
Cl2 Pb1 2.9472(18) 6_656 ?
Cl3 C1 1.842(14) . ?
N1 C2 1.473(15) . ?
N1 C3 1.450(14) . ?
N1 C4 1.485(10) 7_575 ?
N1 C4 1.485(10) . ?
C1 H1A 0.9900 . ?
C1 H1B 0.9900 . ?
C1 C2 1.474(17) . ?
C2 H2A 0.9900 . ?
C2 H2B 0.9900 . ?
C3 H3A 0.9800 . ?
C3 H3B 0.9800 . ?
C3 H3C 0.9800 . ?
C4 H4A 0.9900 . ?
C4 H4B 0.9900 . ?
C4 C5 1.526(12) . ?
C5 C5 1.46(2) 7_575 ?
C5 H5A 0.9900 . ?
C5 H5B 0.9900 . ?

loop_
_geom_torsion_atom_site_label_1
_geom_torsion_atom_site_label_2
_geom_torsion_atom_site_label_3
_geom_torsion_atom_site_label_4
_geom_torsion
_geom_torsion_site_symmetry_1
_geom_torsion_site_symmetry_2
_geom_torsion_site_symmetry_3
_geom_torsion_site_symmetry_4
_geom_torsion_publ_flag
Cl1 Pb1 Cl2 Pb1 -125.51(5) . . . 6_656 ?
Cl2 Pb1 Cl2 Pb1 150.52(7) 6_556 . . 6_656 ?
Cl2 Pb1 Cl2 Pb1 -34.52(7) 7_575 . . 6_656 ?
Cl2 Pb1 Cl2 Pb1 -138.9(4) 4_465 . . 6_656 ?
Cl3 C1 C2 N1 180.000(3) . . . . ?
N1 C4 C5 C5 25.5(7) . . . 7_575 ?
C2 N1 C4 C5 -168.7(10) . . . . ?
C3 N1 C2 C1 180.000(4) . . . . ?
C3 N1 C4 C5 77.8(10) . . . . ?
C4 N1 C2 C1 -60.3(8) 7_575 . . . ?
C4 N1 C2 C1 60.3(8) . . . . ?
C4 N1 C4 C5 -41.5(11) 7_575 . . . ?
